data_1511596
loop_
_publ_author_name
'Krivutskii, V.P.'
'Kuz'ma, Yu.B.'
'Chepiga, M.V.'

_publ_section_title
;
 The system Cr-Ni-B
;
_journal_name_full 'Izvestiya Akademii Nauk SSSR, Neorganicheskie Materialy'
_journal_page_first 928
_journal_page_last 932
_journal_volume 8
_journal_year 1972
_chemical_formula_sum 'B6 Cr3 Ni'
_chemical_name_systematic '(Cr3 Ni) B6'
_space_group_IT_number 63
_symmetry_space_group_name_Hall '-C 2c 2'
_symmetry_space_group_name_H-M 'C m c m'
_cell_angle_alpha 90
_cell_angle_beta 90
_cell_angle_gamma 90
_cell_formula_units_Z 2
_cell_length_a 3.034
_cell_length_b 18.11
_cell_length_c 2.956
_cell_volume 162.420
_citation_journal_id_ASTM IVNMAW
_cod_data_source_file boron4-x_246.cif
_cod_data_source_block B6Cr3Ni1
_cod_original_cell_volume 162.4196
_cod_original_formula_sum 'B6 Cr3 Ni1'
_cod_database_code 1511596

loop_
_symmetry_equiv_pos_as_xyz
x,y,z
-x,-y,z+1/2
x,-y,-z
-x,y,-z+1/2
-x,-y,-z
x,y,-z-1/2
-x,y,z
x,-y,z-1/2
x+1/2,y+1/2,z
-x+1/2,-y+1/2,z+1/2
x+1/2,-y+1/2,-z
-x+1/2,y+1/2,-z+1/2
-x+1/2,-y+1/2,-z
x+1/2,y+1/2,-z-1/2
-x+1/2,y+1/2,z
x+1/2,-y+1/2,z-1/2

loop_
_atom_site_label
_atom_site_type_symbol
_atom_site_fract_x
_atom_site_fract_y
_atom_site_fract_z
_atom_site_occupancy
_atom_site_U_iso_or_equiv
Ni2 Ni 0 0.93 0.25 0.25 0.0
Ni1 Ni 0 0.21 0.25 0.25 0.0
B2 B 0 0.52 0.25 1 0.0
B3 B 0 0.62 0.25 1 0.0
B1 B 0 0.33 0.25 1 0.0
Cr1 Cr 0 0.21 0.25 0.75 0.0
Cr2 Cr 0 0.93 0.25 0.75 0.0
